data_7211857
loop_
_publ_author_name
'Abouelwafa, Ahmed S.'
'Mereacre, Valeriu'
'Balaban, Teodor S.'
'Anson, Christopher E.'
'Powell, Annie K.'

_publ_section_title
;
 Photo- and thermally-enhanced charge separation in supramolecular
 viologen--hexacyanoferrate complexes
;
_journal_issue 1
_journal_name_full CrystEngComm
_journal_page_first 94
_journal_paper_doi 10.1039/b915642a
_journal_volume 12
_journal_year 2010
_chemical_formula_moiety '2(C22 H14 N6 O8), (C6 Fe N6), 20(H2 O)'
_chemical_formula_sum 'C50 H68 Fe N18 O36'
_chemical_formula_weight 1553.07
_chemical_name_systematic
;
?
;
_space_group_IT_number 72
_symmetry_cell_setting orthorhombic
_symmetry_space_group_name_Hall '-I 2 2c'
_symmetry_space_group_name_H-M 'I b a m'
_atom_sites_solution_hydrogens geom
_atom_sites_solution_primary direct
_atom_sites_solution_secondary difmap
_audit_creation_method SHELXL-97
_cell_angle_alpha 90.00
_cell_angle_beta 90.00
_cell_angle_gamma 90.00
_cell_formula_units_Z 4
_cell_length_a 26.3998(15)
_cell_length_b 11.3528(6)
_cell_length_c 22.2355(12)
_cell_measurement_reflns_used 8752
_cell_measurement_temperature 100(2)
_cell_measurement_theta_max 28.13
_cell_measurement_theta_min 2.39
_cell_volume 6664.2(6)
_computing_cell_refinement 'SMART-NT 5.6 (Bruker AXS Inc., 2000)'
_computing_data_collection 'SMART-NT 5.6 (Bruker AXS Inc., 2000)'
_computing_data_reduction 'SAINT+ 6.0 (Bruker AXS Inc., 2000)'
_computing_molecular_graphics 'SHELXTL 5.1 (Bruker AXS Inc., 1997)'
_computing_publication_material 'SHELXTL 5.1 (Bruker AXS Inc., 1997)'
_computing_structure_refinement 'SHELXTL 5.1 (Bruker AXS Inc., 1997)'
_computing_structure_solution 'SHELXTL 5.1 (Bruker AXS Inc., 1997)'
_diffrn_ambient_temperature 100(2)
_diffrn_detector_area_resol_mean 8.333
_diffrn_measured_fraction_theta_full 0.996
_diffrn_measured_fraction_theta_max 0.947
_diffrn_measurement_device_type 'Bruker SMART Apex'
_diffrn_measurement_method 'CCD area detector'
_diffrn_radiation_monochromator graphite
_diffrn_radiation_source 'rotating anode'
_diffrn_radiation_type MoK\a
_diffrn_radiation_wavelength 0.71073
_diffrn_reflns_av_R_equivalents 0.0232
_diffrn_reflns_av_sigmaI/netI 0.0162
_diffrn_reflns_limit_h_max 33
_diffrn_reflns_limit_h_min -32
_diffrn_reflns_limit_k_max 14
_diffrn_reflns_limit_k_min -15
_diffrn_reflns_limit_l_max 28
_diffrn_reflns_limit_l_min -29
_diffrn_reflns_number 22965
_diffrn_reflns_theta_full 25.00
_diffrn_reflns_theta_max 28.13
_diffrn_reflns_theta_min 1.54
_exptl_absorpt_coefficient_mu 0.338
_exptl_absorpt_correction_T_max 0.951
_exptl_absorpt_correction_T_min 0.845
_exptl_absorpt_correction_type multi-scan
_exptl_absorpt_process_details 'SADABS (Bruker AXS Inc., 2000)'
_exptl_crystal_colour green
_exptl_crystal_density_diffrn 1.548
_exptl_crystal_density_method 'not measured'
_exptl_crystal_description block
_exptl_crystal_F_000 3232
_exptl_crystal_size_max 0.42
_exptl_crystal_size_mid 0.34
_exptl_crystal_size_min 0.18
_refine_diff_density_max 0.819
_refine_diff_density_min -1.488
_refine_diff_density_rms 0.080
_refine_ls_extinction_method none
_refine_ls_goodness_of_fit_ref 0.991
_refine_ls_hydrogen_treatment mixed
_refine_ls_matrix_type full
_refine_ls_number_parameters 267
_refine_ls_number_reflns 3955
_refine_ls_number_restraints 4
_refine_ls_restrained_S_all 0.992
_refine_ls_R_factor_all 0.0819
_refine_ls_R_factor_gt 0.0721
_refine_ls_shift/su_max 0.000
_refine_ls_shift/su_mean 0.000
_refine_ls_structure_factor_coef Fsqd
_refine_ls_weighting_details 'calc w=1/[\s^2^(Fo^2^)+(0.0986P)^2^+27.7600P] where P=(Fo^2^+2Fc^2^)/3'
_refine_ls_weighting_scheme calc
_refine_ls_wR_factor_gt 0.1928
_refine_ls_wR_factor_ref 0.2023
_reflns_number_gt 3343
_reflns_number_total 3955
_reflns_threshold_expression >2sigma(I)
_cod_data_source_file b915642a.txt
_cod_data_source_block v1a
_cod_database_code 7211857

loop_
_symmetry_equiv_pos_as_xyz
'x, y, z'
'-x, -y, z'
'-x+1/2, y+1/2, -z'
'x+1/2, -y+1/2, -z'
'x+1/2, y+1/2, z+1/2'
'-x+1/2, -y+1/2, z+1/2'
'-x+1, y+1, -z+1/2'
'x+1, -y+1, -z+1/2'
'-x, -y, -z'
'x, y, -z'
'x-1/2, -y-1/2, z'
'-x-1/2, y-1/2, z'
'-x+1/2, -y+1/2, -z+1/2'
'x+1/2, y+1/2, -z+1/2'
'x, -y, z+1/2'
'-x, y, z+1/2'

loop_
_atom_site_label
_atom_site_type_symbol
_atom_site_fract_x
_atom_site_fract_y
_atom_site_fract_z
_atom_site_U_iso_or_equiv
_atom_site_adp_type
_atom_site_occupancy
_atom_site_symmetry_multiplicity
_atom_site_calc_flag
_atom_site_refinement_flags
_atom_site_disorder_assembly
_atom_site_disorder_group
Fe1 Fe 0.5000 0.5000 0.5000 0.0578(4) Uani 1 4 d S . .
C1 C 0.5000 0.5000 0.4141(2) 0.0470(11) Uani 1 2 d S . .
N1 N 0.5000 0.5000 0.36180(16) 0.0407(8) Uani 1 2 d S . .
C2 C 0.4348(2) 0.4280(5) 0.5000 0.0580(15) Uani 1 2 d S . .
N2 N 0.39496(19) 0.3830(4) 0.5000 0.0571(12) Uani 1 2 d S . .
C3 C 0.4691(3) 0.6509(7) 0.5000 0.067(2) Uani 1 2 d S . .
N3 N 0.4498(2) 0.7426(6) 0.5000 0.0747(19) Uani 1 2 d S . .
C4 C 0.45500(12) 0.7536(3) 0.33823(18) 0.0449(8) Uani 1 1 d . . .
H4A H 0.4631 0.6742 0.3287 0.054 Uiso 1 1 calc R . .
C5 C 0.49226(11) 0.8374(3) 0.33899(19) 0.0471(8) Uani 1 1 d . . .
H5A H 0.5263 0.8162 0.3303 0.057 Uiso 1 1 calc R . .
C6 C 0.48013(11) 0.9540(2) 0.35260(15) 0.0368(6) Uani 1 1 d . . .
C7 C 0.43018(11) 0.9814(2) 0.36674(15) 0.0385(7) Uani 1 1 d . . .
H7A H 0.4212 1.0598 0.3771 0.046 Uiso 1 1 calc R . .
C8 C 0.39396(11) 0.8952(2) 0.36579(14) 0.0366(6) Uani 1 1 d . . .
H8A H 0.3598 0.9136 0.3755 0.044 Uiso 1 1 calc R . .
N4 N 0.40702(9) 0.7837(2) 0.35097(11) 0.0326(5) Uani 1 1 d . . .
C9 C 0.36780(10) 0.6937(2) 0.34971(12) 0.0303(6) Uani 1 1 d . . .
C10 C 0.33263(10) 0.6859(2) 0.30339(12) 0.0278(5) Uani 1 1 d . . .
C11 C 0.29422(10) 0.6036(2) 0.30596(12) 0.0288(5) Uani 1 1 d . . .
H11A H 0.2695 0.5988 0.2750 0.035 Uiso 1 1 calc R . .
C12 C 0.29278(11) 0.5284(3) 0.35490(13) 0.0333(6) Uani 1 1 d . . .
C13 C 0.32799(12) 0.5311(3) 0.40022(13) 0.0401(7) Uani 1 1 d . . .
H13A H 0.3264 0.4770 0.4327 0.048 Uiso 1 1 calc R . .
C14 C 0.36609(12) 0.6154(3) 0.39715(13) 0.0386(7) Uani 1 1 d . . .
H14A H 0.3911 0.6192 0.4279 0.046 Uiso 1 1 calc R . .
N5 N 0.33502(9) 0.7615(2) 0.24929(11) 0.0325(5) Uani 1 1 d . . .
O1 O 0.36820(8) 0.83596(17) 0.24553(10) 0.0404(5) Uani 1 1 d . . .
O2 O 0.30315(8) 0.7434(2) 0.21036(10) 0.0435(5) Uani 1 1 d . . .
N6 N 0.25131(10) 0.4410(2) 0.35762(12) 0.0417(6) Uani 1 1 d . . .
O3 O 0.22149(8) 0.4380(2) 0.31539(11) 0.0438(5) Uani 1 1 d . . .
O4 O 0.24933(10) 0.3763(2) 0.40152(12) 0.0586(7) Uani 1 1 d . . .
O11 O 0.38963(11) 0.2600(2) 0.38494(14) 0.0564(7) Uani 1 1 d D . .
H111 H 0.396(2) 0.294(4) 0.4196(18) 0.085 Uiso 1 1 d D . .
H112 H 0.3586(15) 0.217(4) 0.399(2) 0.085 Uiso 1 1 d D . .
O12 O 0.42046(12) 0.4043(3) 0.28865(15) 0.0674(8) Uani 1 1 d D . .
H121 H 0.4487(16) 0.434(5) 0.304(3) 0.101 Uiso 1 1 d D . .
H122 H 0.408(2) 0.362(5) 0.322(2) 0.101 Uiso 1 1 d D . .
O13 O 0.19285(13) 0.6106(4) 0.41707(16) 0.0885(12) Uani 1 1 d . . .
O14 O 0.26540(17) 0.6945(4) 0.5000 0.0700(12) Uani 1 2 d S . .
O15A O 0.3448(6) 0.8764(16) 0.5000 0.082(4) Uiso 0.34 2 d SP A 1
O17A O 0.3852(10) 1.106(2) 0.5000 0.137(8) Uiso 0.34 2 d SP B 1
O15B O 0.3560(3) 0.8179(7) 0.5000 0.0556(16) Uiso 0.56 2 d SP C 2
O17B O 0.3640(5) 1.0474(11) 0.5000 0.098(3) Uiso 0.56 2 d SP D 2
O15C O 0.3813(5) 0.9712(12) 0.5000 0.029(3) Uiso 0.20 2 d SP E 3
O16A O 0.4750(5) 1.0713(12) 0.5000 0.089(3) Uiso 0.50 2 d SP F 1
O16B O 0.4596(4) 1.1143(10) 0.5000 0.073(3) Uiso 0.50 2 d SP G 2

loop_
_atom_site_aniso_label
_atom_site_aniso_U_11
_atom_site_aniso_U_22
_atom_site_aniso_U_33
_atom_site_aniso_U_23
_atom_site_aniso_U_13
_atom_site_aniso_U_12
Fe1 0.0707(7) 0.0837(8) 0.0191(4) 0.000 0.000 -0.0462(6)
C1 0.055(3) 0.057(3) 0.030(2) 0.000 0.000 -0.024(2)
N1 0.054(2) 0.0424(19) 0.0261(17) 0.000 0.000 -0.0081(17)
C2 0.079(4) 0.077(4) 0.0180(19) 0.000 0.000 -0.034(3)
N2 0.072(3) 0.071(3) 0.0289(18) 0.000 0.000 -0.036(3)
C3 0.092(5) 0.086(4) 0.022(2) 0.000 0.000 -0.066(4)
N3 0.094(4) 0.096(4) 0.034(2) 0.000 0.000 -0.067(4)
C4 0.0375(15) 0.0221(12) 0.075(2) -0.0055(14) 0.0119(15) -0.0010(11)
C5 0.0283(14) 0.0244(13) 0.089(3) -0.0001(15) 0.0100(15) 0.0012(11)
C6 0.0308(13) 0.0249(12) 0.0547(18) -0.0014(12) -0.0002(12) -0.0037(12)
C7 0.0333(14) 0.0261(14) 0.0562(18) -0.0131(12) 0.0030(13) -0.0010(11)
C8 0.0302(13) 0.0300(13) 0.0496(17) -0.0121(12) 0.0061(12) -0.0020(11)
N4 0.0300(11) 0.0256(11) 0.0423(13) -0.0068(9) 0.0054(9) -0.0058(9)
C9 0.0303(13) 0.0267(12) 0.0338(13) -0.0084(10) 0.0086(10) -0.0078(10)
C10 0.0309(12) 0.0234(11) 0.0291(12) -0.0023(10) 0.0082(10) 0.0018(10)
C11 0.0279(12) 0.0282(12) 0.0303(12) -0.0050(10) 0.0046(10) -0.0015(10)
C12 0.0340(14) 0.0351(14) 0.0307(13) -0.0032(11) 0.0069(11) -0.0105(11)
C13 0.0474(17) 0.0457(17) 0.0271(13) 0.0011(12) 0.0047(12) -0.0178(13)
C14 0.0427(15) 0.0452(16) 0.0278(13) -0.0053(12) 0.0002(11) -0.0141(13)
N5 0.0340(11) 0.0279(11) 0.0357(12) 0.0009(9) 0.0080(10) 0.0046(9)
O1 0.0465(12) 0.0272(10) 0.0475(12) 0.0034(9) 0.0104(10) -0.0052(9)
O2 0.0401(11) 0.0480(13) 0.0423(12) 0.0089(10) -0.0002(9) 0.0011(10)
N6 0.0397(13) 0.0446(14) 0.0409(14) -0.0005(11) 0.0076(11) -0.0156(11)
O3 0.0361(11) 0.0475(13) 0.0479(13) -0.0075(10) 0.0013(9) -0.0150(10)
O4 0.0551(14) 0.0623(16) 0.0583(15) 0.0200(13) 0.0037(12) -0.0256(13)
O11 0.0607(15) 0.0411(13) 0.0673(17) -0.0135(12) -0.0146(13) -0.0008(11)
O12 0.0658(18) 0.0665(18) 0.0699(19) -0.0261(15) -0.0018(15) -0.0247(15)
O13 0.069(2) 0.130(3) 0.0658(19) -0.029(2) -0.0078(15) 0.037(2)
O14 0.069(3) 0.087(3) 0.054(2) 0.000 0.000 -0.012(2)

loop_
_atom_type_symbol
_atom_type_description
_atom_type_scat_dispersion_real
_atom_type_scat_dispersion_imag
_atom_type_scat_source
C C 0.0033 0.0016 'International Tables Vol C Tables 4.2.6.8 and 6.1.1.4'
H H 0.0000 0.0000 'International Tables Vol C Tables 4.2.6.8 and 6.1.1.4'
N N 0.0061 0.0033 'International Tables Vol C Tables 4.2.6.8 and 6.1.1.4'
O O 0.0106 0.0060 'International Tables Vol C Tables 4.2.6.8 and 6.1.1.4'
Fe Fe 0.3463 0.8444 'International Tables Vol C Tables 4.2.6.8 and 6.1.1.4'

loop_
_geom_angle_atom_site_label_1
_geom_angle_atom_site_label_2
_geom_angle_atom_site_label_3
_geom_angle
_geom_angle_site_symmetry_1
_geom_angle_site_symmetry_3
C3 Fe1 C3 180.0 9_666 .
C3 Fe1 C2 89.9(3) 9_666 9_666
C3 Fe1 C2 90.1(3) . 9_666
C3 Fe1 C2 90.1(3) 9_666 .
C3 Fe1 C2 89.9(3) . .
C2 Fe1 C2 180.0 9_666 .
C3 Fe1 C1 90.0 9_666 .
C3 Fe1 C1 90.0 . .
C2 Fe1 C1 90.0 9_666 .
C2 Fe1 C1 90.0 . .
C3 Fe1 C1 90.0 9_666 9_666
C3 Fe1 C1 90.0 . 9_666
C2 Fe1 C1 90.0 9_666 9_666
C2 Fe1 C1 90.0 . 9_666
C1 Fe1 C1 180.0 . 9_666
N1 C1 Fe1 180.0 . .
N2 C2 Fe1 179.5(6) . .
N3 C3 Fe1 179.4(5) . .
N4 C4 C5 119.9(3) . .
N4 C4 H4A 120.1 . .
C5 C4 H4A 120.1 . .
C4 C5 C6 119.8(3) . .
C4 C5 H5A 120.1 . .
C6 C5 H5A 120.1 . .
C7 C6 C5 118.6(3) . .
C7 C6 C6 120.9(3) . 2_675
C5 C6 C6 120.4(3) . 2_675
C8 C7 C6 120.0(3) . .
C8 C7 H7A 120.0 . .
C6 C7 H7A 120.0 . .
N4 C8 C7 119.7(3) . .
N4 C8 H8A 120.2 . .
C7 C8 H8A 120.2 . .
C4 N4 C8 122.0(2) . .
C4 N4 C9 119.2(2) . .
C8 N4 C9 118.7(2) . .
C14 C9 C10 120.3(2) . .
C14 C9 N4 117.4(3) . .
C10 C9 N4 122.3(3) . .
C11 C10 C9 120.2(2) . .
C11 C10 N5 117.2(2) . .
C9 C10 N5 122.5(2) . .
C10 C11 C12 118.1(3) . .
C10 C11 H11A 121.0 . .
C12 C11 H11A 121.0 . .
C13 C12 C11 123.1(3) . .
C13 C12 N6 119.1(3) . .
C11 C12 N6 117.8(3) . .
C12 C13 C14 118.0(3) . .
C12 C13 H13A 121.0 . .
C14 C13 H13A 121.0 . .
C9 C14 C13 120.3(3) . .
C9 C14 H14A 119.8 . .
C13 C14 H14A 119.8 . .
O1 N5 O2 124.1(3) . .
O1 N5 C10 119.2(2) . .
O2 N5 C10 116.7(2) . .
O4 N6 O3 124.6(3) . .
O4 N6 C12 117.9(3) . .
O3 N6 C12 117.6(3) . .
H111 O11 H112 96(5) . .
H121 O12 H122 100(5) . .

loop_
_geom_bond_atom_site_label_1
_geom_bond_atom_site_label_2
_geom_bond_distance
_geom_bond_site_symmetry_2
Fe1 C3 1.897(9) 9_666
Fe1 C3 1.897(9) .
Fe1 C2 1.906(5) 9_666
Fe1 C2 1.906(5) .
Fe1 C1 1.910(4) .
Fe1 C1 1.910(4) 9_666
C1 N1 1.163(6) .
C2 N2 1.169(7) .
C3 N3 1.159(10) .
C4 N4 1.342(4) .
C4 C5 1.369(4) .
C4 H4A 0.9500 .
C5 C6 1.395(4) .
C5 H5A 0.9500 .
C6 C7 1.391(4) .
C6 C6 1.481(5) 2_675
C7 C8 1.368(4) .
C7 H7A 0.9500 .
C8 N4 1.353(4) .
C8 H8A 0.9500 .
N4 C9 1.455(3) .
C9 C14 1.380(4) .
C9 C10 1.390(4) .
C10 C11 1.380(4) .
C10 N5 1.479(3) .
C11 C12 1.384(4) .
C11 H11A 0.9500 .
C12 C13 1.371(4) .
C12 N6 1.479(4) .
C13 C14 1.390(4) .
C13 H13A 0.9500 .
C14 H14A 0.9500 .
N5 O1 1.220(3) .
N5 O2 1.224(3) .
N6 O4 1.223(4) .
N6 O3 1.226(4) .
O11 H111 0.88(3) .
O11 H112 1.01(3) .
O12 H121 0.89(3) .
O12 H122 0.94(3) .

loop_
_geom_hbond_atom_site_label_D
_geom_hbond_atom_site_label_H
_geom_hbond_atom_site_label_A
_geom_hbond_distance_DH
_geom_hbond_distance_HA
_geom_hbond_distance_DA
_geom_hbond_angle_DHA
_geom_hbond_site_symmetry_A
O11 H111 N2 0.88(3) 2.05(4) 2.918(4) 167(5) .
O11 H112 O13 1.01(3) 1.86(4) 2.851(4) 168(5) 12_655
O12 H121 N1 0.89(3) 2.01(4) 2.869(3) 163(6) .
O12 H122 O11 0.94(3) 1.88(4) 2.816(5) 172(6) .
C4 H4A N1 0.95 2.32 3.158(3) 146.2 .
C13 H13A N2 0.95 2.58 3.298(5) 132.7 .
C14 H14A N2 0.95 3.13 3.574(5) 110.7 .
C14 H14A N3 0.95 2.63 3.492(5) 150.5 .
C8 H8A O3 0.95 2.54 3.283(4) 134.9 12_665

loop_
_geom_torsion_atom_site_label_1
_geom_torsion_atom_site_label_2
_geom_torsion_atom_site_label_3
_geom_torsion_atom_site_label_4
_geom_torsion
_geom_torsion_site_symmetry_1
_geom_torsion_site_symmetry_4
N4 C4 C5 C6 -0.5(6) . .
C4 C5 C6 C7 1.7(6) . .
C4 C5 C6 C6 -179.0(3) . 2_675
C5 C6 C7 C8 -1.5(5) . .
C6 C6 C7 C8 179.2(2) 2_675 .
C6 C7 C8 N4 -0.1(5) . .
C5 C4 N4 C8 -1.2(5) . .
C5 C4 N4 C9 179.7(3) . .
C7 C8 N4 C4 1.4(5) . .
C7 C8 N4 C9 -179.4(3) . .
C4 N4 C9 C14 75.3(4) . .
C8 N4 C9 C14 -103.9(3) . .
C4 N4 C9 C10 -105.5(4) . .
C8 N4 C9 C10 75.4(4) . .
C14 C9 C10 C11 3.2(4) . .
N4 C9 C10 C11 -176.0(2) . .
C14 C9 C10 N5 -175.3(2) . .
N4 C9 C10 N5 5.6(4) . .
C9 C10 C11 C12 -1.5(4) . .
N5 C10 C11 C12 177.0(2) . .
C10 C11 C12 C13 -0.8(4) . .
C10 C11 C12 N6 179.6(2) . .
C11 C12 C13 C14 1.5(5) . .
N6 C12 C13 C14 -178.9(3) . .
C10 C9 C14 C13 -2.5(4) . .
N4 C9 C14 C13 176.7(3) . .
C12 C13 C14 C9 0.2(5) . .
C11 C10 N5 O1 179.4(2) . .
C9 C10 N5 O1 -2.1(4) . .
C11 C10 N5 O2 -1.3(3) . .
C9 C10 N5 O2 177.1(2) . .
C13 C12 N6 O4 2.1(4) . .
C11 C12 N6 O4 -178.3(3) . .
C13 C12 N6 O3 -177.5(3) . .
C11 C12 N6 O3 2.1(4) . .
